data_2222626
loop_
_publ_author_name
'Bing\"ol Alpaslan, Yelda'
'Tanak, Hasan'
'A\(gar, Erbil'
'Er\,sahin, Ferda'

_publ_section_title
;
 2-[(<i>E</i>)-(2-Morpholinoethyl)iminiomethyl]-4-nitro-1-oxocyclohexadienide
;
_journal_coeditor_code CI2842
_journal_issue 8
_journal_name_full 'Acta Crystallographica Section E'
_journal_page_first o1842
_journal_paper_doi 10.1107/S1600536809026191
_journal_volume 65
_journal_year 2009
_chemical_formula_iupac 'C13 H17 N3 O4'
_chemical_formula_moiety 'C13 H17 N3 O4'
_chemical_formula_sum 'C13 H17 N3 O4'
_chemical_formula_weight 279.30
_chemical_name_systematic
;
2-[(<i>E</i>)-(2-morpholinoethyl)iminiomethyl]-4-nitro-1-oxocyclohexadienide
;
_space_group_IT_number 2
_symmetry_cell_setting triclinic
_symmetry_space_group_name_Hall '-P 1'
_symmetry_space_group_name_H-M 'P -1'
_atom_sites_solution_hydrogens geom
_atom_sites_solution_primary direct
_atom_sites_solution_secondary difmap
_audit_creation_method SHELXL-97
_cell_angle_alpha 102.329(7)
_cell_angle_beta 97.143(6)
_cell_angle_gamma 104.173(9)
_cell_formula_units_Z 2
_cell_length_a 5.3520(4)
_cell_length_b 10.8972(9)
_cell_length_c 12.4537(9)
_cell_measurement_reflns_used 23053
_cell_measurement_temperature 296(2)
_cell_measurement_theta_max 28.01
_cell_measurement_theta_min 1.70
_cell_volume 675.91(10)
_computing_cell_refinement 'X-AREA (Stoe & Cie, 2002)'
_computing_data_collection 'X-AREA (Stoe & Cie, 2002)'
_computing_data_reduction 'X-RED32 (Stoe & Cie, 2002)'
_computing_molecular_graphics 'ORTEP-3 for Windows (Farrugia, 1997)'
_computing_publication_material 'WinGX (Farrugia, 1999)'
_computing_structure_refinement 'SHELXL97 (Sheldrick, 2008)'
_computing_structure_solution 'SHELXS97 (Sheldrick, 2008)'
_diffrn_ambient_temperature 296(2)
_diffrn_detector_area_resol_mean 6.67
_diffrn_measured_fraction_theta_full 0.991
_diffrn_measured_fraction_theta_max 0.991
_diffrn_measurement_device_type 'Stoe IPDSII'
_diffrn_measurement_method \w
_diffrn_radiation_monochromator graphite
_diffrn_radiation_source 'fine-focus sealed tube'
_diffrn_radiation_type MoK\a
_diffrn_radiation_wavelength 0.71073
_diffrn_reflns_av_R_equivalents 0.0385
_diffrn_reflns_av_sigmaI/netI 0.0245
_diffrn_reflns_limit_h_max 6
_diffrn_reflns_limit_h_min -6
_diffrn_reflns_limit_k_max 14
_diffrn_reflns_limit_k_min -14
_diffrn_reflns_limit_l_max 16
_diffrn_reflns_limit_l_min -16
_diffrn_reflns_number 11340
_diffrn_reflns_theta_full 27.59
_diffrn_reflns_theta_max 27.59
_diffrn_reflns_theta_min 1.70
_diffrn_standards_decay_% 0
_diffrn_standards_interval_count 0
_diffrn_standards_number 0
_exptl_absorpt_coefficient_mu 0.103
_exptl_absorpt_correction_type none
_exptl_crystal_colour orange
_exptl_crystal_density_diffrn 1.372
_exptl_crystal_density_method 'not measured'
_exptl_crystal_description Prism
_exptl_crystal_F_000 296
_exptl_crystal_size_max 0.75
_exptl_crystal_size_mid 0.70
_exptl_crystal_size_min 0.40
_refine_diff_density_max 0.257
_refine_diff_density_min -0.167
_refine_ls_extinction_coef 0.077(7)
_refine_ls_extinction_expression Fc^*^=kFc[1+0.001xFc^2^\l^3^/sin(2\q)]^-1/4^
_refine_ls_extinction_method 'SHELXL97 (Sheldrick, 2008)'
_refine_ls_goodness_of_fit_ref 1.056
_refine_ls_hydrogen_treatment mixed
_refine_ls_matrix_type full
_refine_ls_number_parameters 186
_refine_ls_number_reflns 3094
_refine_ls_number_restraints 0
_refine_ls_restrained_S_all 1.056
_refine_ls_R_factor_all 0.0473
_refine_ls_R_factor_gt 0.0400
_refine_ls_shift/su_max 0.001
_refine_ls_shift/su_mean 0.000
_refine_ls_structure_factor_coef Fsqd
_refine_ls_weighting_details 'calc w=1/[\s^2^(Fo^2^)+(0.0512P)^2^+0.1309P] where P=(Fo^2^+2Fc^2^)/3'
_refine_ls_weighting_scheme calc
_refine_ls_wR_factor_gt 0.1053
_refine_ls_wR_factor_ref 0.1097
_reflns_number_gt 2664
_reflns_number_total 3094
_reflns_threshold_expression I>2\s(I)
_cod_data_source_file ci2842.cif
_cod_data_source_block I
_cod_depositor_comments
;
The following automatic conversions were performed:
'_symmetry_cell_setting' value 'Triclinic' changed to 'triclinic'
according to '/home/saulius/struct/CIF-dictionaries/cif_core.dic'
dictionary named 'cif_core.dic' version 2.4.1 from 2010-06-29.

Automatic conversion script
Id: cif_fix_enum 1527 2010-12-29 10:47:43Z saulius 

The following automatic conversions were performed:

'_symmetry_cell_setting' value 'Triclinic' changed to 'triclinic'
according to /home/saulius/struct/CIF-dictionaries/cif_core.dic
dictionary named 'cif_core.dic' version 2.4.1 from 2010-06-29.

Automatic conversion script
Id: cif_fix_values 1715 2011-07-08 13:25:40Z adriana 
;
_cod_database_code 2222626
_cod_database_fobs_code 2222626

loop_
_symmetry_equiv_pos_as_xyz
'x, y, z'
'-x, -y, -z'

loop_
_atom_site_type_symbol
_atom_site_label
_atom_site_fract_x
_atom_site_fract_y
_atom_site_fract_z
_atom_site_U_iso_or_equiv
_atom_site_adp_type
_atom_site_calc_flag
_atom_site_refinement_flags
_atom_site_occupancy
_atom_site_disorder_assembly
_atom_site_disorder_group
C C1 0.4611(2) 0.77887(11) 0.53094(9) 0.0335(2) Uani d . 1 . .
C C2 0.6439(2) 0.90243(11) 0.56526(9) 0.0341(2) Uani d . 1 . .
H H2 0.7896 0.9204 0.5315 0.041 Uiso calc R 1 . .
C C3 0.6067(2) 0.99713(10) 0.64924(9) 0.0348(3) Uani d . 1 . .
C C4 0.3899(3) 0.97257(12) 0.70256(10) 0.0396(3) Uani d . 1 . .
H H4 0.3692 1.0377 0.7597 0.048 Uiso calc R 1 . .
C C5 0.2112(3) 0.85348(12) 0.67033(11) 0.0426(3) Uani d . 1 . .
H H5 0.0698 0.8382 0.7069 0.051 Uiso calc R 1 . .
C C6 0.2318(2) 0.74989(11) 0.58183(10) 0.0363(3) Uani d . 1 . .
C C7 0.5074(2) 0.68324(11) 0.44412(9) 0.0358(3) Uani d . 1 . .
H H7 0.6566 0.7074 0.4138 0.043 Uiso calc R 1 . .
C C8 0.4146(3) 0.46932(12) 0.31724(10) 0.0430(3) Uani d . 1 . .
H H8A 0.3937 0.3878 0.3393 0.052 Uiso calc R 1 . .
H H8B 0.5956 0.5004 0.3093 0.052 Uiso calc R 1 . .
C C9 0.2370(3) 0.44450(12) 0.20590(10) 0.0437(3) Uani d . 1 . .
H H9A 0.0572 0.4050 0.2113 0.052 Uiso calc R 1 . .
H H9B 0.2453 0.5268 0.1865 0.052 Uiso calc R 1 . .
C C10 0.2038(3) 0.36092(15) 0.00679(11) 0.0513(3) Uani d . 1 . .
H H10A 0.2527 0.4500 -0.0009 0.062 Uiso calc R 1 . .
H H10B 0.0140 0.3307 -0.0047 0.062 Uiso calc R 1 . .
C C11 0.3025(3) 0.27445(17) -0.07913(12) 0.0640(4) Uani d . 1 . .
H H11A 0.2304 0.2783 -0.1534 0.077 Uiso calc R 1 . .
H H11B 0.4920 0.3062 -0.0681 0.077 Uiso calc R 1 . .
C C12 0.3364(4) 0.13651(16) 0.03730(15) 0.0665(5) Uani d . 1 . .
H H12A 0.5264 0.1645 0.0487 0.080 Uiso calc R 1 . .
H H12B 0.2834 0.0467 0.0429 0.080 Uiso calc R 1 . .
C C13 0.2450(3) 0.22200(13) 0.12725(12) 0.0504(3) Uani d . 1 . .
H H13A 0.0561 0.1904 0.1194 0.060 Uiso calc R 1 . .
H H13B 0.3244 0.2177 0.2002 0.060 Uiso calc R 1 . .
N N1 0.7884(2) 1.12600(10) 0.68031(9) 0.0410(3) Uani d . 1 . .
N N2 0.3567(2) 0.56554(9) 0.40467(8) 0.0378(2) Uani d . 1 . .
N N3 0.3171(2) 0.35764(10) 0.11888(8) 0.0422(3) Uani d . 1 . .
O O1 0.06162(19) 0.64042(9) 0.55030(9) 0.0513(3) Uani d . 1 . .
O O2 0.7384(2) 1.21314(9) 0.74731(9) 0.0600(3) Uani d . 1 . .
O O3 0.9854(2) 1.14568(9) 0.63771(9) 0.0549(3) Uani d . 1 . .
O O4 0.2302(3) 0.14272(12) -0.07115(9) 0.0727(4) Uani d . 1 . .
H H1 0.214(4) 0.5433(18) 0.4335(15) 0.065(5) Uiso d . 1 . .

loop_
_atom_site_aniso_label
_atom_site_aniso_U_11
_atom_site_aniso_U_22
_atom_site_aniso_U_33
_atom_site_aniso_U_12
_atom_site_aniso_U_13
_atom_site_aniso_U_23
C1 0.0382(6) 0.0302(5) 0.0305(5) 0.0089(4) 0.0086(4) 0.0041(4)
C2 0.0370(6) 0.0324(5) 0.0316(5) 0.0083(4) 0.0096(4) 0.0055(4)
C3 0.0410(6) 0.0286(5) 0.0310(5) 0.0073(4) 0.0048(4) 0.0035(4)
C4 0.0493(7) 0.0363(6) 0.0335(6) 0.0162(5) 0.0120(5) 0.0020(4)
C5 0.0450(7) 0.0419(6) 0.0422(6) 0.0125(5) 0.0198(5) 0.0065(5)
C6 0.0388(6) 0.0319(5) 0.0372(6) 0.0085(4) 0.0102(5) 0.0063(4)
C7 0.0398(6) 0.0336(5) 0.0323(5) 0.0088(5) 0.0098(4) 0.0049(4)
C8 0.0508(7) 0.0361(6) 0.0374(6) 0.0151(5) 0.0086(5) -0.0038(5)
C9 0.0545(7) 0.0391(6) 0.0375(6) 0.0195(5) 0.0105(5) 0.0008(5)
C10 0.0532(8) 0.0582(8) 0.0358(7) 0.0119(6) 0.0063(6) 0.0030(6)
C11 0.0646(10) 0.0736(10) 0.0367(7) 0.0046(8) 0.0132(6) -0.0071(7)
C12 0.0776(11) 0.0501(8) 0.0648(10) 0.0231(8) 0.0203(8) -0.0105(7)
C13 0.0625(9) 0.0409(7) 0.0457(7) 0.0180(6) 0.0147(6) -0.0003(5)
N1 0.0491(6) 0.0311(5) 0.0371(5) 0.0070(4) 0.0045(4) 0.0030(4)
N2 0.0443(6) 0.0317(5) 0.0331(5) 0.0083(4) 0.0105(4) -0.0002(4)
N3 0.0497(6) 0.0406(5) 0.0324(5) 0.0146(5) 0.0088(4) -0.0020(4)
O1 0.0483(5) 0.0358(5) 0.0617(6) -0.0002(4) 0.0219(4) 0.0025(4)
O2 0.0719(7) 0.0337(5) 0.0622(6) 0.0106(4) 0.0133(5) -0.0092(4)
O3 0.0556(6) 0.0417(5) 0.0564(6) -0.0031(4) 0.0169(5) 0.0047(4)
O4 0.0816(8) 0.0612(7) 0.0526(6) 0.0055(6) 0.0197(6) -0.0207(5)

loop_
_atom_type_symbol
_atom_type_description
_atom_type_scat_dispersion_real
_atom_type_scat_dispersion_imag
_atom_type_scat_source
C C 0.0033 0.0016 'International Tables Vol C Tables 4.2.6.8 and 6.1.1.4'
H H 0.0000 0.0000 'International Tables Vol C Tables 4.2.6.8 and 6.1.1.4'
N N 0.0061 0.0033 'International Tables Vol C Tables 4.2.6.8 and 6.1.1.4'
O O 0.0106 0.0060 'International Tables Vol C Tables 4.2.6.8 and 6.1.1.4'

loop_
_geom_angle_atom_site_label_1
_geom_angle_atom_site_label_2
_geom_angle_atom_site_label_3
_geom_angle_site_symmetry_1
_geom_angle_site_symmetry_3
_geom_angle
_geom_angle_publ_flag
C2 C1 C7 . . 117.84(10) ?
C2 C1 C6 . . 120.88(10) ?
C7 C1 C6 . . 121.27(10) ?
C3 C2 C1 . . 119.54(10) ?
C3 C2 H2 . . 120.2 ?
C1 C2 H2 . . 120.2 ?
C2 C3 C4 . . 121.54(10) ?
C2 C3 N1 . . 119.24(10) ?
C4 C3 N1 . . 119.18(10) ?
C5 C4 C3 . . 119.65(11) ?
C5 C4 H4 . . 120.2 ?
C3 C4 H4 . . 120.2 ?
C4 C5 C6 . . 122.50(11) ?
C4 C5 H5 . . 118.8 ?
C6 C5 H5 . . 118.8 ?
O1 C6 C5 . . 122.23(11) ?
O1 C6 C1 . . 121.91(10) ?
C5 C6 C1 . . 115.86(10) ?
N2 C7 C1 . . 124.56(11) ?
N2 C7 H7 . . 117.7 ?
C1 C7 H7 . . 117.7 ?
N2 C8 C9 . . 111.99(10) ?
N2 C8 H8A . . 109.2 ?
C9 C8 H8A . . 109.2 ?
N2 C8 H8B . . 109.2 ?
C9 C8 H8B . . 109.2 ?
H8A C8 H8B . . 107.9 ?
N3 C9 C8 . . 110.22(10) ?
N3 C9 H9A . . 109.6 ?
C8 C9 H9A . . 109.6 ?
N3 C9 H9B . . 109.6 ?
C8 C9 H9B . . 109.6 ?
H9A C9 H9B . . 108.1 ?
N3 C10 C11 . . 109.46(13) ?
N3 C10 H10A . . 109.8 ?
C11 C10 H10A . . 109.8 ?
N3 C10 H10B . . 109.8 ?
C11 C10 H10B . . 109.8 ?
H10A C10 H10B . . 108.2 ?
O4 C11 C10 . . 111.17(13) ?
O4 C11 H11A . . 109.4 ?
C10 C11 H11A . . 109.4 ?
O4 C11 H11B . . 109.4 ?
C10 C11 H11B . . 109.4 ?
H11A C11 H11B . . 108.0 ?
O4 C12 C13 . . 111.48(14) ?
O4 C12 H12A . . 109.3 ?
C13 C12 H12A . . 109.3 ?
O4 C12 H12B . . 109.3 ?
C13 C12 H12B . . 109.3 ?
H12A C12 H12B . . 108.0 ?
N3 C13 C12 . . 110.35(13) ?
N3 C13 H13A . . 109.6 ?
C12 C13 H13A . . 109.6 ?
N3 C13 H13B . . 109.6 ?
C12 C13 H13B . . 109.6 ?
H13A C13 H13B . . 108.1 ?
O2 N1 O3 . . 122.35(11) ?
O2 N1 C3 . . 118.53(11) ?
O3 N1 C3 . . 119.11(10) ?
C7 N2 C8 . . 122.84(11) ?
C7 N2 H1 . . 117.3(12) ?
C8 N2 H1 . . 119.8(12) ?
C9 N3 C10 . . 111.82(10) ?
C9 N3 C13 . . 112.22(10) ?
C10 N3 C13 . . 108.56(11) ?
C12 O4 C11 . . 109.63(11) ?

loop_
_geom_bond_atom_site_label_1
_geom_bond_atom_site_label_2
_geom_bond_site_symmetry_2
_geom_bond_distance
_geom_bond_publ_flag
C1 C2 . 1.3994(16) ?
C1 C7 . 1.4241(15) ?
C1 C6 . 1.4478(16) ?
C2 C3 . 1.3748(15) ?
C2 H2 . 0.93 ?
C3 C4 . 1.4051(17) ?
C3 N1 . 1.4398(15) ?
C4 C5 . 1.3543(18) ?
C4 H4 . 0.93 ?
C5 C6 . 1.4357(16) ?
C5 H5 . 0.93 ?
C6 O1 . 1.2594(14) ?
C7 N2 . 1.2894(15) ?
C7 H7 . 0.93 ?
C8 N2 . 1.4615(14) ?
C8 C9 . 1.5117(18) ?
C8 H8A . 0.97 ?
C8 H8B . 0.97 ?
C9 N3 . 1.4596(15) ?
C9 H9A . 0.97 ?
C9 H9B . 0.97 ?
C10 N3 . 1.4625(17) ?
C10 C11 . 1.505(2) ?
C10 H10A . 0.97 ?
C10 H10B . 0.97 ?
C11 O4 . 1.421(2) ?
C11 H11A . 0.97 ?
C11 H11B . 0.97 ?
C12 O4 . 1.421(2) ?
C12 C13 . 1.5086(19) ?
C12 H12A . 0.97 ?
C12 H12B . 0.97 ?
C13 N3 . 1.4632(18) ?
C13 H13A . 0.97 ?
C13 H13B . 0.97 ?
N1 O2 . 1.2293(14) ?
N1 O3 . 1.2315(14) ?
N2 H1 . 0.887(19) ?

loop_
_geom_hbond_atom_site_label_D
_geom_hbond_atom_site_label_H
_geom_hbond_atom_site_label_A
_geom_hbond_site_symmetry_A
_geom_hbond_distance_DH
_geom_hbond_distance_HA
_geom_hbond_distance_DA
_geom_hbond_angle_DHA
N2 H1 O1 . 0.89(2) 1.99(2) 2.6760(14) 133(2)
N2 H1 O1 2_566 0.89(2) 2.24(2) 2.9587(14) 138(2)
C4 H4 O4 1_566 0.93 2.47 3.3547(16) 160
C7 H7 O3 2_776 0.93 2.43 3.3020(15) 157
C13 H13B Cg2 2_666 0.97 2.9908 3.9254 162.14

loop_
_geom_torsion_atom_site_label_1
_geom_torsion_atom_site_label_2
_geom_torsion_atom_site_label_3
_geom_torsion_atom_site_label_4
_geom_torsion_site_symmetry_1
_geom_torsion_site_symmetry_2
_geom_torsion_site_symmetry_3
_geom_torsion_site_symmetry_4
_geom_torsion
_geom_torsion_publ_flag
C7 C1 C2 C3 . . . . -179.68(10) ?
C6 C1 C2 C3 . . . . 0.69(17) ?
C1 C2 C3 C4 . . . . 0.62(18) ?
C1 C2 C3 N1 . . . . -176.92(10) ?
C2 C3 C4 C5 . . . . -0.61(18) ?
N1 C3 C4 C5 . . . . 176.93(11) ?
C3 C4 C5 C6 . . . . -0.7(2) ?
C4 C5 C6 O1 . . . . -178.16(12) ?
C4 C5 C6 C1 . . . . 1.93(19) ?
C2 C1 C6 O1 . . . . 178.21(11) ?
C7 C1 C6 O1 . . . . -1.41(18) ?
C2 C1 C6 C5 . . . . -1.89(17) ?
C7 C1 C6 C5 . . . . 178.49(11) ?
C2 C1 C7 N2 . . . . 179.62(11) ?
C6 C1 C7 N2 . . . . -0.75(18) ?
N2 C8 C9 N3 . . . . 174.64(11) ?
N3 C10 C11 O4 . . . . 60.36(17) ?
O4 C12 C13 N3 . . . . -57.64(18) ?
C2 C3 N1 O2 . . . . 172.71(11) ?
C4 C3 N1 O2 . . . . -4.89(17) ?
C2 C3 N1 O3 . . . . -6.09(17) ?
C4 C3 N1 O3 . . . . 176.31(11) ?
C1 C7 N2 C8 . . . . -178.52(11) ?
C9 C8 N2 C7 . . . . -106.90(14) ?
C8 C9 N3 C10 . . . . -163.51(11) ?
C8 C9 N3 C13 . . . . 74.22(14) ?
C11 C10 N3 C9 . . . . 177.47(12) ?
C11 C10 N3 C13 . . . . -58.19(15) ?
C12 C13 N3 C9 . . . . -178.84(12) ?
C12 C13 N3 C10 . . . . 57.05(16) ?
C13 C12 O4 C11 . . . . 57.82(18) ?
C10 C11 O4 C12 . . . . -59.34(18) ?
